data_2234757
loop_
_publ_author_name
'Hou, Ze-Feng'
'Feng, Juan'
'Liu, Jing-Tian'
'Zhen, Xiao-Li'
'han, Jian-Rong han'

_publ_section_title
;
 3-(3,4-Dihydroxyphenyl)-1-methoxy-1-oxopropan-2-aminium chloride
;
_journal_coeditor_code PV2536
_journal_issue 5
_journal_name_full 'Acta Crystallographica Section E'
_journal_page_first o1516
_journal_paper_doi 10.1107/S160053681201728X
_journal_volume 68
_journal_year 2012
_chemical_formula_iupac 'C10 H14 N O4 +, Cl -'
_chemical_formula_moiety 'C10 H14 N O4 +, Cl -'
_chemical_formula_sum 'C10 H14 Cl N O4'
_chemical_formula_weight 247.67
_chemical_name_systematic
;
3-(3,4-Dihydroxyphenyl)-1-methoxy-1-oxopropan-2-aminium chloride
;
_space_group_IT_number 19
_symmetry_cell_setting orthorhombic
_symmetry_space_group_name_Hall 'P 2ac 2ab'
_symmetry_space_group_name_H-M 'P 21 21 21'
_atom_sites_solution_hydrogens geom
_atom_sites_solution_primary direct
_atom_sites_solution_secondary difmap
_audit_creation_method SHELXL-97
_cell_angle_alpha 90.00
_cell_angle_beta 90.00
_cell_angle_gamma 90.00
_cell_formula_units_Z 4
_cell_length_a 4.9969(15)
_cell_length_b 14.498(4)
_cell_length_c 16.109(5)
_cell_measurement_reflns_used 3847
_cell_measurement_temperature 113(2)
_cell_measurement_theta_max 27.9
_cell_measurement_theta_min 1.9
_cell_volume 1167.0(6)
_computing_cell_refinement 'CrystalClear (Rigaku/MSC, 2005)'
_computing_data_collection 'CrystalClear (Rigaku/MSC, 2005)'
_computing_data_reduction 'CrystalClear (Rigaku/MSC, 2005)'
_computing_molecular_graphics 'SHELXTL (Sheldrick, 2008)'
_computing_publication_material 'SHELXTL (Sheldrick, 2008)'
_computing_structure_refinement 'SHELXL97 (Sheldrick, 2008)'
_computing_structure_solution 'SHELXS97 (Sheldrick, 2008)'
_diffrn_ambient_temperature 113(2)
_diffrn_detector_area_resol_mean 14.22
_diffrn_measured_fraction_theta_full 1.000
_diffrn_measured_fraction_theta_max 1.000
_diffrn_measurement_device_type 'Rigaku Saturn724 CCD'
_diffrn_measurement_method '\w and \f scans'
_diffrn_radiation_monochromator multilayer
_diffrn_radiation_source 'rotating anode'
_diffrn_radiation_type MoK\a
_diffrn_radiation_wavelength 0.71073
_diffrn_reflns_av_R_equivalents 0.0514
_diffrn_reflns_av_sigmaI/netI 0.0635
_diffrn_reflns_limit_h_max 6
_diffrn_reflns_limit_h_min -6
_diffrn_reflns_limit_k_max 19
_diffrn_reflns_limit_k_min -18
_diffrn_reflns_limit_l_max 21
_diffrn_reflns_limit_l_min -21
_diffrn_reflns_number 12293
_diffrn_reflns_theta_full 27.88
_diffrn_reflns_theta_max 27.88
_diffrn_reflns_theta_min 1.89
_diffrn_standards_decay_% 0
_diffrn_standards_interval_count 0
_diffrn_standards_interval_time 0
_diffrn_standards_number 0
_exptl_absorpt_coefficient_mu 0.326
_exptl_absorpt_correction_T_max 0.9619
_exptl_absorpt_correction_T_min 0.9377
_exptl_absorpt_correction_type multi-scan
_exptl_absorpt_process_details '(CrystalClear; Rigaku/MSC, 2005)'
_exptl_crystal_colour colourless
_exptl_crystal_density_diffrn 1.410
_exptl_crystal_density_method 'not measured'
_exptl_crystal_description Prism
_exptl_crystal_F_000 520
_exptl_crystal_size_max 0.20
_exptl_crystal_size_mid 0.18
_exptl_crystal_size_min 0.12
_refine_diff_density_max 0.182
_refine_diff_density_min -0.234
_refine_ls_abs_structure_details 'Flack (1983), 1117 Friedel pairs'
_refine_ls_abs_structure_Flack -0.03(5)
_refine_ls_extinction_method none
_refine_ls_goodness_of_fit_ref 0.928
_refine_ls_hydrogen_treatment mixed
_refine_ls_matrix_type full
_refine_ls_number_parameters 164
_refine_ls_number_reflns 2796
_refine_ls_number_restraints 0
_refine_ls_restrained_S_all 0.928
_refine_ls_R_factor_all 0.0357
_refine_ls_R_factor_gt 0.0266
_refine_ls_shift/su_max 0.001
_refine_ls_shift/su_mean 0.000
_refine_ls_structure_factor_coef Fsqd
_refine_ls_weighting_details 'calc w=1/[\s^2^(Fo^2^)+(0.0218P)^2^] where P=(Fo^2^+2Fc^2^)/3'
_refine_ls_weighting_scheme calc
_refine_ls_wR_factor_gt 0.0584
_refine_ls_wR_factor_ref 0.0605
_reflns_number_gt 2054
_reflns_number_total 2796
_reflns_threshold_expression I>2\s(I)
_cod_data_source_file pv2536.cif
_cod_data_source_block I
_cod_original_cell_volume 1167.1(6)
_cod_database_code 2234757
_cod_database_fobs_code 2234757

loop_
_symmetry_equiv_pos_as_xyz
'x, y, z'
'-x+1/2, -y, z+1/2'
'-x, y+1/2, -z+1/2'
'x+1/2, -y+1/2, -z'

loop_
_atom_site_type_symbol
_atom_site_label
_atom_site_fract_x
_atom_site_fract_y
_atom_site_fract_z
_atom_site_U_iso_or_equiv
_atom_site_adp_type
_atom_site_calc_flag
_atom_site_refinement_flags
_atom_site_occupancy
_atom_site_symmetry_multiplicity
O O1 1.0416(3) 0.23597(8) 0.63923(7) 0.0197(3) Uani d . 1 1
H H1 1.079(4) 0.2226(12) 0.6879(12) 0.029 Uiso d . 1 1
O O2 0.8286(3) 0.30070(8) 0.78169(8) 0.0217(3) Uani d . 1 1
H H2 0.756(4) 0.3261(12) 0.8230(13) 0.033 Uiso d . 1 1
O O3 0.6921(2) 0.64877(8) 0.71119(8) 0.0195(3) Uani d . 1 1
O O4 0.3362(2) 0.59134(8) 0.77989(8) 0.0178(3) Uani d . 1 1
N N1 0.4423(3) 0.63903(10) 0.56253(9) 0.0161(3) Uani d . 1 1
C C1 0.5531(3) 0.39895(10) 0.55641(11) 0.0181(3) Uani d . 1 1
H H1D 0.4956 0.4210 0.5038 0.022 Uiso calc R 1 1
C C2 0.7537(3) 0.33268(10) 0.56033(12) 0.0179(4) Uani d . 1 1
H H2A 0.8285 0.3086 0.5106 0.022 Uiso calc R 1 1
C C3 0.8447(3) 0.30165(11) 0.63657(11) 0.0147(4) Uani d . 1 1
C C4 0.7284(3) 0.33587(10) 0.70898(11) 0.0148(4) Uani d . 1 1
C C5 0.5249(3) 0.39978(10) 0.70502(11) 0.0162(4) Uani d . 1 1
H H5 0.4443 0.4213 0.7548 0.019 Uiso calc R 1 1
C C6 0.4353(3) 0.43341(10) 0.62813(10) 0.0146(4) Uani d . 1 1
C C7 0.2087(3) 0.50298(11) 0.62467(11) 0.0171(4) Uani d . 1 1
H H7A 0.0765 0.4871 0.6681 0.020 Uiso calc R 1 1
H H7B 0.1181 0.4972 0.5703 0.020 Uiso calc R 1 1
C C8 0.2934(3) 0.60417(11) 0.63659(11) 0.0140(4) Uani d . 1 1
H H8 0.1278 0.6422 0.6433 0.017 Uiso calc R 1 1
C C9 0.4670(3) 0.61855(10) 0.71259(10) 0.0143(3) Uani d . 1 1
C C10 0.4845(4) 0.59408(12) 0.85779(10) 0.0236(4) Uani d . 1 1
H H10A 0.6548 0.5614 0.8511 0.035 Uiso calc R 1 1
H H10B 0.3790 0.5644 0.9015 0.035 Uiso calc R 1 1
H H10C 0.5195 0.6584 0.8731 0.035 Uiso calc R 1 1
H H1A 0.310(4) 0.6414(16) 0.5153(14) 0.058(7) Uiso d . 1 1
H H1B 0.598(3) 0.6084(11) 0.5497(12) 0.021(5) Uiso d . 1 1
H H1C 0.480(4) 0.7033(14) 0.5694(12) 0.046(6) Uiso d . 1 1
Cl Cl1 0.95062(9) 0.63979(3) 0.44397(3) 0.01993(10) Uani d . 1 1

loop_
_atom_site_aniso_label
_atom_site_aniso_U_11
_atom_site_aniso_U_22
_atom_site_aniso_U_33
_atom_site_aniso_U_12
_atom_site_aniso_U_13
_atom_site_aniso_U_23
O1 0.0229(7) 0.0200(7) 0.0162(7) 0.0064(6) 0.0009(6) 0.0022(5)
O2 0.0319(8) 0.0208(7) 0.0125(7) 0.0098(6) 0.0014(6) 0.0004(6)
O3 0.0163(6) 0.0236(6) 0.0187(7) -0.0039(5) -0.0014(6) -0.0012(6)
O4 0.0203(6) 0.0207(6) 0.0123(7) -0.0020(5) 0.0007(5) 0.0007(5)
N1 0.0176(7) 0.0152(7) 0.0157(7) -0.0011(8) -0.0012(8) 0.0011(8)
C1 0.0241(8) 0.0171(8) 0.0130(8) -0.0048(8) -0.0022(9) 0.0019(8)
C2 0.0224(9) 0.0175(8) 0.0139(9) -0.0022(7) 0.0019(9) -0.0013(8)
C3 0.0158(9) 0.0114(8) 0.0169(10) -0.0020(7) 0.0008(8) 0.0009(8)
C4 0.0197(9) 0.0122(8) 0.0125(9) -0.0017(7) -0.0013(8) 0.0014(7)
C5 0.0221(10) 0.0114(8) 0.0152(9) -0.0004(7) 0.0016(8) -0.0025(7)
C6 0.0162(8) 0.0096(7) 0.0180(9) -0.0041(7) -0.0017(8) -0.0002(7)
C7 0.0174(9) 0.0148(8) 0.0191(10) -0.0023(7) -0.0032(8) 0.0004(8)
C8 0.0131(9) 0.0147(8) 0.0141(10) -0.0004(7) 0.0006(7) 0.0015(7)
C9 0.0179(9) 0.0089(8) 0.0161(9) 0.0023(7) 0.0008(8) -0.0006(7)
C10 0.0315(12) 0.0255(10) 0.0138(10) -0.0007(9) -0.0035(9) 0.0022(8)
Cl1 0.0227(2) 0.0207(2) 0.0164(2) 0.00256(19) -0.0024(2) 0.0008(2)

loop_
_atom_type_symbol
_atom_type_description
_atom_type_scat_dispersion_real
_atom_type_scat_dispersion_imag
_atom_type_scat_source
C C 0.0033 0.0016 'International Tables Vol C Tables 4.2.6.8 and 6.1.1.4'
H H 0.0000 0.0000 'International Tables Vol C Tables 4.2.6.8 and 6.1.1.4'
N N 0.0061 0.0033 'International Tables Vol C Tables 4.2.6.8 and 6.1.1.4'
O O 0.0106 0.0060 'International Tables Vol C Tables 4.2.6.8 and 6.1.1.4'
Cl Cl 0.1484 0.1585 'International Tables Vol C Tables 4.2.6.8 and 6.1.1.4'

loop_
_geom_angle_atom_site_label_1
_geom_angle_atom_site_label_2
_geom_angle_atom_site_label_3
_geom_angle
C3 O1 H1 110.8(13)
C4 O2 H2 110.8(14)
C9 O4 C10 116.42(13)
C8 N1 H1A 106.7(12)
C8 N1 H1B 116.0(11)
H1A N1 H1B 113.7(16)
C8 N1 H1C 109.5(12)
H1A N1 H1C 100.5(16)
H1B N1 H1C 109.3(16)
C6 C1 C2 121.08(17)
C6 C1 H1D 119.5
C2 C1 H1D 119.5
C3 C2 C1 120.11(17)
C3 C2 H2A 119.9
C1 C2 H2A 119.9
O1 C3 C2 119.30(16)
O1 C3 C4 121.36(15)
C2 C3 C4 119.31(16)
O2 C4 C5 123.99(16)
O2 C4 C3 115.46(14)
C5 C4 C3 120.55(16)
C4 C5 C6 120.65(16)
C4 C5 H5 119.7
C6 C5 H5 119.7
C1 C6 C5 118.26(16)
C1 C6 C7 121.64(15)
C5 C6 C7 120.06(15)
C6 C7 C8 115.09(13)
C6 C7 H7A 108.5
C8 C7 H7A 108.5
C6 C7 H7B 108.5
C8 C7 H7B 108.5
H7A C7 H7B 107.5
N1 C8 C9 108.29(14)
N1 C8 C7 111.08(14)
C9 C8 C7 112.92(13)
N1 C8 H8 108.1
C9 C8 H8 108.1
C7 C8 H8 108.1
O3 C9 O4 125.64(16)
O3 C9 C8 124.63(16)
O4 C9 C8 109.72(14)
O4 C10 H10A 109.5
O4 C10 H10B 109.5
H10A C10 H10B 109.5
O4 C10 H10C 109.5
H10A C10 H10C 109.5
H10B C10 H10C 109.5

loop_
_geom_bond_atom_site_label_1
_geom_bond_atom_site_label_2
_geom_bond_distance
O1 C3 1.370(2)
O1 H1 0.83(2)
O2 C4 1.372(2)
O2 H2 0.84(2)
O3 C9 1.207(2)
O4 C9 1.326(2)
O4 C10 1.458(2)
N1 C8 1.494(2)
N1 H1A 1.01(2)
N1 H1B 0.92(2)
N1 H1C 0.96(2)
C1 C6 1.390(2)
C1 C2 1.390(2)
C1 H1D 0.9500
C2 C3 1.385(2)
C2 H2A 0.9500
C3 C4 1.395(2)
C4 C5 1.377(2)
C5 C6 1.404(2)
C5 H5 0.9500
C6 C7 1.517(2)
C7 C8 1.539(2)
C7 H7A 0.9900
C7 H7B 0.9900
C8 C9 1.515(2)
C8 H8 1.0000
C10 H10A 0.9800
C10 H10B 0.9800
C10 H10C 0.9800

loop_
_geom_hbond_atom_site_label_D
_geom_hbond_atom_site_label_H
_geom_hbond_atom_site_label_A
_geom_hbond_site_symmetry_A
_geom_hbond_distance_DH
_geom_hbond_distance_HA
_geom_hbond_distance_DA
_geom_hbond_angle_DHA
N1 H1C Cl1 4_466 0.96(2) 2.29(2) 3.209(2) 161(2)
N1 H1B Cl1 . 0.92(2) 2.49(2) 3.178(2) 132.0(10)
N1 H1A Cl1 1_455 1.01(2) 2.13(2) 3.112(2) 163(2)
O2 H2 Cl1 2_665 0.84(2) 2.26(2) 3.086(2) 167(2)
O1 H1 O2 . 0.83(2) 2.27(2) 2.698(2) 113(2)
O1 H1 O3 3_746 0.83(2) 2.26(2) 3.029(2) 155(2)
C8 H8 O3 1_455 1.00 2.44 3.300(2) 144
C10 H10C O1 3_756 0.98 2.47 3.137(3) 125

loop_
_geom_torsion_atom_site_label_1
_geom_torsion_atom_site_label_2
_geom_torsion_atom_site_label_3
_geom_torsion_atom_site_label_4
_geom_torsion
C6 C1 C2 C3 -1.7(2)
C1 C2 C3 O1 179.68(13)
C1 C2 C3 C4 1.6(2)
O1 C3 C4 O2 1.3(2)
C2 C3 C4 O2 179.33(14)
O1 C3 C4 C5 -177.96(14)
C2 C3 C4 C5 0.1(2)
O2 C4 C5 C6 179.21(15)
C3 C4 C5 C6 -1.6(2)
C2 C1 C6 C5 0.2(2)
C2 C1 C6 C7 -177.58(14)
C4 C5 C6 C1 1.5(2)
C4 C5 C6 C7 179.30(14)
C1 C6 C7 C8 -98.02(19)
C5 C6 C7 C8 84.2(2)
C6 C7 C8 N1 71.39(19)
C6 C7 C8 C9 -50.5(2)
C10 O4 C9 O3 -3.4(2)
C10 O4 C9 C8 175.40(12)
N1 C8 C9 O3 -3.5(2)
C7 C8 C9 O3 119.97(17)
N1 C8 C9 O4 177.71(12)
C7 C8 C9 O4 -58.84(18)

loop_
_cod_related_entry_id
_cod_related_entry_database
_cod_related_entry_code
1 ChemSpider 8306647
